data_1553507
loop_
_publ_author_name
'Cordero, F. M.'
'Vurchio, C.'
'Faggi, C.'
'Brandi, A.'

_publ_section_title
;
 Configuration-guided reactions: the case of highly decorated
 spiro[cyclopropane-1,2&#x2032;(3&#x2032;H)-pyrrolo[1,2-b]isoxazole]
 derivatives en route to polyhydroxyindolizidines
;
_journal_issue 12
_journal_name_full 'Organic Chemistry Frontiers'
_journal_page_first 1651
_journal_paper_doi 10.1039/C6QO00410E
_journal_volume 3
_journal_year 2016
_chemical_absolute_configuration syn
_chemical_formula_moiety 'C17 H31 N O4'
_chemical_formula_sum 'C17 H31 N O4'
_chemical_formula_weight 313.43
_chemical_name_systematic
((3'S,3a'R,4'R,5'R)-4',5'-di-tert-butoxytetrahydro-3'H-spiro[cyclopropane-1,2'-pyrrolo[1,2-b]isoxazol]-3'-yl)methanol
_space_group_crystal_system orthorhombic
_space_group_IT_number 18
_space_group_name_Hall 'P 2 2ab'
_space_group_name_H-M_alt 'P 21 21 2'
_atom_sites_solution_hydrogens geom
_audit_creation_date
;
'Tue Oct 14 18:41:24 2014'
;
_audit_creation_method
;
CrysAlisPro, Agilent Technologies,
Version 1.171.36.28 (release 01-02-2013 CrysAlis171 .NET)
(compiled Feb  1 2013,16:14:44)
;
_audit_update_record
;
2016-07-28 deposited with the CCDC.
2016-09-13 downloaded from the CCDC.
;
_cell_angle_alpha 90.00
_cell_angle_beta 90.00
_cell_angle_gamma 90.00
_cell_formula_units_Z 4
_cell_length_a 17.6430(10)
_cell_length_b 16.1440(10)
_cell_length_c 6.6010(10)
_cell_measurement_reflns_used 2322
_cell_measurement_temperature 100(2)
_cell_measurement_theta_max 69.5550
_cell_measurement_theta_min 4.9960
_cell_volume 1880.2(3)
_computing_cell_refinement
;
CrysAlisPro, Agilent Technologies,
Version 1.171.36.28 (release 01-02-2013 CrysAlis171 .NET)
(compiled Feb  1 2013,16:14:44)
;
_computing_data_collection
;
CrysAlisPro, Agilent Technologies,
Version 1.171.36.28 (release 01-02-2013 CrysAlis171 .NET)
(compiled Feb  1 2013,16:14:44)
;
_computing_data_reduction
;
CrysAlisPro, Agilent Technologies,
Version 1.171.36.28 (release 01-02-2013 CrysAlis171 .NET)
(compiled Feb  1 2013,16:14:44)
;
_computing_molecular_graphics 'Ortep for Windows (Farrugia, 2012)'
_computing_publication_material 'WinGX publication routines (Farrugia, 2012)'
_computing_structure_refinement 'SHELXL-2014/6 (Sheldrick, 2014)'
_computing_structure_solution 'SIR2004 J.Appl.Cryst.38,381-388'
_diffrn_ambient_temperature 100(2)
_diffrn_detector_area_resol_mean 8.1241
_diffrn_measured_fraction_theta_full 0.991
_diffrn_measured_fraction_theta_max 0.957
_diffrn_measurement_details
;
#__ type_ start__ end____ width___ exp.time_
  1 omega   76.00  110.00   1.0000    2.0000
omega____ theta____ kappa____ phi______ frames
    -       46.2824  125.0000    0.0000 34

#__ type_ start__ end____ width___ exp.time_
  2 omega  -16.00   65.00   1.0000    2.0000
omega____ theta____ kappa____ phi______ frames
    -       46.2824  -57.0000  -60.0000 81

#__ type_ start__ end____ width___ exp.time_
  3 omega  -92.00  -45.00   1.0000    8.0000
omega____ theta____ kappa____ phi______ frames
    -      -90.0000  125.0000   30.0000 47

#__ type_ start__ end____ width___ exp.time_
  4 omega  -64.00  -27.00   1.0000    8.0000
omega____ theta____ kappa____ phi______ frames
    -      -90.0000   45.0000   60.0000 37

#__ type_ start__ end____ width___ exp.time_
  5 omega   32.00   57.00   1.0000    8.0000
omega____ theta____ kappa____ phi______ frames
    -       96.6919  -30.0000 -180.0000 25

#__ type_ start__ end____ width___ exp.time_
  6 omega   24.00   49.00   1.0000    8.0000
omega____ theta____ kappa____ phi______ frames
    -       96.6919  -30.0000 -150.0000 25

#__ type_ start__ end____ width___ exp.time_
  7 omega   35.00   68.00   1.0000    8.0000
omega____ theta____ kappa____ phi______ frames
    -       96.6919  -30.0000   90.0000 33

#__ type_ start__ end____ width___ exp.time_
  8 omega   17.00  106.00   1.0000    8.0000
omega____ theta____ kappa____ phi______ frames
    -       96.6919  -94.0000 -150.0000 89

#__ type_ start__ end____ width___ exp.time_
  9 omega -122.00  -47.00   1.0000    2.0000
omega____ theta____ kappa____ phi______ frames
    -      -46.2824  -19.0000 -120.0000 75
;
_diffrn_measurement_device 'four-circle diffractometer'
_diffrn_measurement_device_type 'Xcalibur, Onyx'
_diffrn_measurement_method '\w scans'
_diffrn_radiation_monochromator graphite
_diffrn_radiation_type CuK\a
_diffrn_radiation_wavelength 1.54178
_diffrn_reflns_av_R_equivalents 0.0546
_diffrn_reflns_av_unetI/netI 0.0670
_diffrn_reflns_Laue_measured_fraction_full 0.991
_diffrn_reflns_Laue_measured_fraction_max 0.957
_diffrn_reflns_limit_h_max 21
_diffrn_reflns_limit_h_min -11
_diffrn_reflns_limit_k_max 15
_diffrn_reflns_limit_k_min -19
_diffrn_reflns_limit_l_max 6
_diffrn_reflns_limit_l_min -8
_diffrn_reflns_number 5913
_diffrn_reflns_theta_full 67.679
_diffrn_reflns_theta_max 70.844
_diffrn_reflns_theta_min 5.013
_diffrn_source 'Enhance (Cu) X-ray Source'
_exptl_absorpt_coefficient_mu 0.625
_exptl_absorpt_correction_T_max 0.97530
_exptl_absorpt_correction_T_min 0.96019
_exptl_absorpt_correction_type multi-scan
_exptl_absorpt_process_details
;
CrysAlisPro, Agilent Technologies,
Version 1.171.36.28 (release 01-02-2013 CrysAlis171 .NET)
(compiled Feb  1 2013,16:14:44)
Empirical absorption correction using spherical harmonics,
 implemented in SCALE3 ABSPACK scaling algorithm.
;
_exptl_crystal_colour white
_exptl_crystal_density_diffrn 1.107
_exptl_crystal_density_method 'not measured'
_exptl_crystal_description prismatic
_exptl_crystal_F_000 688
_exptl_crystal_size_max 0.08
_exptl_crystal_size_mid 0.05
_exptl_crystal_size_min 0.04
_refine_diff_density_max 0.159
_refine_diff_density_min -0.193
_refine_diff_density_rms 0.044
_refine_ls_abs_structure_details
;
 Flack x determined using 725 quotients [(I+)-(I-)]/[(I+)+(I-)]
 (Parsons, Flack and Wagner, Acta Cryst. B69 (2013) 249-259).
;
_refine_ls_abs_structure_Flack 0.1(2)
_refine_ls_extinction_method none
_refine_ls_goodness_of_fit_ref 1.036
_refine_ls_hydrogen_treatment constr
_refine_ls_matrix_type full
_refine_ls_number_parameters 199
_refine_ls_number_reflns 3079
_refine_ls_number_restraints 0
_refine_ls_restrained_S_all 1.036
_refine_ls_R_factor_all 0.0652
_refine_ls_R_factor_gt 0.0456
_refine_ls_shift/su_max 0.000
_refine_ls_shift/su_mean 0.000
_refine_ls_structure_factor_coef Fsqd
_refine_ls_weighting_details 'w=1/[\s^2^(Fo^2^)+(0.0428P)^2^] where P=(Fo^2^+2Fc^2^)/3'
_refine_ls_weighting_scheme calc
_refine_ls_wR_factor_gt 0.0939
_refine_ls_wR_factor_ref 0.1068
_reflns_Friedel_coverage 0.532
_reflns_Friedel_fraction_full 0.747
_reflns_Friedel_fraction_max 0.701
_reflns_number_gt 2442
_reflns_number_total 3079
_reflns_threshold_expression 'I > 2\s(I)'
_cod_data_source_file c6qo00410e2.cif
_cod_data_source_block exp_1273
_cod_database_code 1553507
_shelx_space_group_comment
;
The symmetry employed for this shelxl refinement is uniquely defined
by the following loop, which should always be used as a source of
symmetry information in preference to the above space-group names.
They are only intended as comments.
;
_shelxl_version_number 2014/6

loop_
_space_group_symop_operation_xyz
'x, y, z'
'-x, -y, z'
'x+1/2, -y+1/2, -z'
'-x+1/2, y+1/2, -z'

loop_
_atom_site_label
_atom_site_type_symbol
_atom_site_fract_x
_atom_site_fract_y
_atom_site_fract_z
_atom_site_U_iso_or_equiv
_atom_site_adp_type
_atom_site_occupancy
_atom_site_site_symmetry_order
_atom_site_calc_flag
_atom_site_refinement_flags_posn
_atom_site_refinement_flags_adp
N1 N 0.69296(14) 0.27327(14) -0.0737(4) 0.0236(6) Uani 1 1 d . .
O1 O 0.71761(11) 0.35721(12) -0.0119(4) 0.0254(5) Uani 1 1 d . .
O2 O 0.61653(12) 0.27236(13) 0.5645(3) 0.0281(5) Uani 1 1 d . .
H2 H 0.6330 0.2762 0.6804 0.042 Uiso 1 1 calc R U
O3 O 0.67432(12) 0.09642(11) 0.1317(4) 0.0292(6) Uani 1 1 d . .
O4 O 0.81814(11) 0.24690(12) 0.2505(4) 0.0265(5) Uani 1 1 d . .
C1 C 0.64868(16) 0.24186(16) 0.1069(5) 0.0198(6) Uani 1 1 d . .
H1 H 0.6028 0.2147 0.0561 0.024 Uiso 1 1 calc R U
C2 C 0.62418(17) 0.32046(17) 0.2241(5) 0.0212(7) Uani 1 1 d . .
H2A H 0.5687 0.3226 0.2296 0.025 Uiso 1 1 calc R U
C3 C 0.65233(17) 0.38798(17) 0.0847(5) 0.0236(7) Uani 1 1 d . .
C4 C 0.76273(17) 0.2231(2) -0.0859(5) 0.0262(7) Uani 1 1 d . .
H4A H 0.8047 0.2570 -0.1325 0.031 Uiso 1 1 calc R U
H4B H 0.7558 0.1779 -0.1808 0.031 Uiso 1 1 calc R U
C5 C 0.77939(16) 0.18940(18) 0.1244(5) 0.0237(7) Uani 1 1 d . .
H5 H 0.8074 0.1371 0.1159 0.028 Uiso 1 1 calc R U
C6 C 0.69869(17) 0.17492(16) 0.2075(5) 0.0209(7) Uani 1 1 d . .
H6 H 0.6968 0.1776 0.3558 0.025 Uiso 1 1 calc R U
C7 C 0.6528(2) 0.47874(18) 0.1227(6) 0.0338(8) Uani 1 1 d . .
H7A H 0.6967 0.5100 0.0783 0.041 Uiso 1 1 calc R U
H7B H 0.6295 0.4986 0.2467 0.041 Uiso 1 1 calc R U
C8 C 0.60122(19) 0.44264(18) -0.0389(6) 0.0320(8) Uani 1 1 d . .
H8A H 0.5473 0.4407 -0.0111 0.038 Uiso 1 1 calc R U
H8B H 0.6145 0.4521 -0.1796 0.038 Uiso 1 1 calc R U
C9 C 0.65541(17) 0.32925(18) 0.4368(5) 0.0241(7) Uani 1 1 d . .
H9A H 0.7093 0.3174 0.4375 0.029 Uiso 1 1 calc R U
H9B H 0.6479 0.3854 0.4851 0.029 Uiso 1 1 calc R U
C10 C 0.64841(17) 0.03524(18) 0.2760(6) 0.0281(8) Uani 1 1 d . .
C11 C 0.58506(19) 0.0699(2) 0.4067(7) 0.0474(11) Uani 1 1 d . .
H11A H 0.5687 0.0283 0.5012 0.071 Uiso 1 1 calc R U
H11B H 0.6032 0.1174 0.4794 0.071 Uiso 1 1 calc R U
H11C H 0.5432 0.0857 0.3221 0.071 Uiso 1 1 calc R U
C12 C 0.6207(2) -0.03450(19) 0.1408(7) 0.0390(10) Uani 1 1 d . .
H12A H 0.6020 -0.0790 0.2231 0.059 Uiso 1 1 calc R U
H12B H 0.5808 -0.0145 0.0550 0.059 Uiso 1 1 calc R U
H12C H 0.6619 -0.0541 0.0586 0.059 Uiso 1 1 calc R U
C13 C 0.7143(2) 0.0068(2) 0.4081(6) 0.0397(9) Uani 1 1 d . .
H13A H 0.6967 -0.0337 0.5034 0.060 Uiso 1 1 calc R U
H13B H 0.7530 -0.0171 0.3242 0.060 Uiso 1 1 calc R U
H13C H 0.7348 0.0535 0.4799 0.060 Uiso 1 1 calc R U
C14 C 0.89776(17) 0.2308(2) 0.2884(5) 0.0267(8) Uani 1 1 d . .
C15 C 0.92325(18) 0.3059(2) 0.4059(7) 0.0398(10) Uani 1 1 d . .
H15A H 0.9761 0.3007 0.4383 0.060 Uiso 1 1 calc R U
H15B H 0.9155 0.3547 0.3255 0.060 Uiso 1 1 calc R U
H15C H 0.8944 0.3101 0.5288 0.060 Uiso 1 1 calc R U
C16 C 0.94219(18) 0.2235(2) 0.0905(6) 0.0389(9) Uani 1 1 d . .
H16A H 0.9946 0.2128 0.1202 0.058 Uiso 1 1 calc R U
H16B H 0.9220 0.1787 0.0113 0.058 Uiso 1 1 calc R U
H16C H 0.9379 0.2743 0.0158 0.058 Uiso 1 1 calc R U
C17 C 0.90716(18) 0.1531(2) 0.4147(6) 0.0361(9) Uani 1 1 d . .
H17A H 0.9601 0.1433 0.4385 0.054 Uiso 1 1 calc R U
H17B H 0.8816 0.1601 0.5420 0.054 Uiso 1 1 calc R U
H17C H 0.8858 0.1068 0.3437 0.054 Uiso 1 1 calc R U

loop_
_atom_site_aniso_label
_atom_site_aniso_U_11
_atom_site_aniso_U_22
_atom_site_aniso_U_33
_atom_site_aniso_U_23
_atom_site_aniso_U_13
_atom_site_aniso_U_12
N1 0.0273(13) 0.0170(10) 0.0267(16) 0.0004(12) 0.0034(12) 0.0013(11)
O1 0.0274(11) 0.0155(9) 0.0333(13) 0.0007(10) 0.0048(11) -0.0033(9)
O2 0.0309(11) 0.0322(10) 0.0210(12) 0.0030(11) -0.0001(10) -0.0107(10)
O3 0.0367(12) 0.0140(9) 0.0369(15) 0.0037(10) -0.0098(12) -0.0064(9)
O4 0.0161(10) 0.0221(9) 0.0414(13) -0.0094(11) -0.0031(10) 0.0012(9)
C1 0.0185(14) 0.0171(12) 0.0237(17) 0.0016(14) -0.0005(14) 0.0015(12)
C2 0.0164(14) 0.0194(13) 0.0277(18) -0.0004(15) 0.0007(14) 0.0009(13)
C3 0.0254(15) 0.0175(13) 0.0278(19) 0.0001(14) 0.0016(16) 0.0029(13)
C4 0.0234(15) 0.0278(14) 0.0273(18) -0.0045(16) 0.0034(15) 0.0045(14)
C5 0.0194(15) 0.0190(12) 0.0329(19) -0.0037(15) -0.0031(16) -0.0002(13)
C6 0.0234(16) 0.0129(12) 0.0264(19) 0.0004(13) -0.0033(14) -0.0021(12)
C7 0.0449(19) 0.0188(14) 0.038(2) 0.0023(16) 0.003(2) -0.0016(16)
C8 0.0394(19) 0.0250(15) 0.032(2) 0.0046(16) -0.0032(17) 0.0091(14)
C9 0.0251(15) 0.0207(13) 0.0265(18) -0.0013(14) 0.0006(15) -0.0022(13)
C10 0.0176(15) 0.0174(13) 0.049(2) 0.0028(16) 0.0045(17) -0.0006(13)
C11 0.0296(18) 0.0307(16) 0.082(3) -0.017(2) 0.018(2) -0.0098(15)
C12 0.0317(18) 0.0192(14) 0.066(3) -0.0020(19) 0.005(2) -0.0051(15)
C13 0.045(2) 0.0276(15) 0.046(2) 0.0070(18) 0.002(2) 0.0028(16)
C14 0.0154(15) 0.0244(14) 0.040(2) -0.0034(16) -0.0004(14) 0.0014(13)
C15 0.0249(17) 0.0337(16) 0.061(3) -0.018(2) -0.007(2) -0.0053(16)
C16 0.0249(17) 0.0430(18) 0.049(2) -0.001(2) 0.0091(18) -0.0003(16)
C17 0.0290(17) 0.0344(17) 0.045(2) -0.0002(19) -0.0072(18) 0.0011(15)

loop_
_atom_type_symbol
_atom_type_description
_atom_type_scat_dispersion_real
_atom_type_scat_dispersion_imag
_atom_type_scat_source
C C 0.0181 0.0091 'International Tables Vol C Tables 4.2.6.8 and 6.1.1.4'
H H 0.0000 0.0000 'International Tables Vol C Tables 4.2.6.8 and 6.1.1.4'
N N 0.0311 0.0180 'International Tables Vol C Tables 4.2.6.8 and 6.1.1.4'
O O 0.0492 0.0322 'International Tables Vol C Tables 4.2.6.8 and 6.1.1.4'

loop_
_geom_angle_atom_site_label_1
_geom_angle_atom_site_label_2
_geom_angle_atom_site_label_3
_geom_angle
C4 N1 O1 105.8(2)
C4 N1 C1 106.9(2)
O1 N1 C1 104.0(2)
C3 O1 N1 101.97(19)
C9 O2 H2 109.5
C6 O3 C10 118.0(3)
C5 O4 C14 116.7(2)
N1 C1 C2 105.3(2)
N1 C1 C6 106.2(2)
C2 C1 C6 121.2(3)
N1 C1 H1 107.9
C2 C1 H1 107.9
C6 C1 H1 107.9
C3 C2 C9 112.2(2)
C3 C2 C1 101.2(2)
C9 C2 C1 116.0(2)
C3 C2 H2A 109.0
C9 C2 H2A 109.0
C1 C2 H2A 109.0
O1 C3 C7 114.8(3)
O1 C3 C8 116.9(3)
C7 C3 C8 61.1(2)
O1 C3 C2 106.9(2)
C7 C3 C2 127.6(3)
C8 C3 C2 123.9(3)
N1 C4 C5 107.9(3)
N1 C4 H4A 110.1
C5 C4 H4A 110.1
N1 C4 H4B 110.1
C5 C4 H4B 110.1
H4A C4 H4B 108.4
O4 C5 C4 113.2(2)
O4 C5 C6 109.5(3)
C4 C5 C6 101.6(2)
O4 C5 H5 110.7
C4 C5 H5 110.7
C6 C5 H5 110.7
O3 C6 C5 106.7(2)
O3 C6 C1 107.3(2)
C5 C6 C1 105.5(2)
O3 C6 H6 112.3
C5 C6 H6 112.3
C1 C6 H6 112.3
C3 C7 C8 60.0(2)
C3 C7 H7A 117.8
C8 C7 H7A 117.8
C3 C7 H7B 117.8
C8 C7 H7B 117.8
H7A C7 H7B 114.9
C3 C8 C7 59.0(2)
C3 C8 H8A 117.9
C7 C8 H8A 117.9
C3 C8 H8B 117.9
C7 C8 H8B 117.9
H8A C8 H8B 115.0
O2 C9 C2 108.3(2)
O2 C9 H9A 110.0
C2 C9 H9A 110.0
O2 C9 H9B 110.0
C2 C9 H9B 110.0
H9A C9 H9B 108.4
O3 C10 C12 102.8(3)
O3 C10 C11 110.8(3)
C12 C10 C11 111.7(3)
O3 C10 C13 109.9(2)
C12 C10 C13 111.0(3)
C11 C10 C13 110.3(3)
C10 C11 H11A 109.5
C10 C11 H11B 109.5
H11A C11 H11B 109.5
C10 C11 H11C 109.5
H11A C11 H11C 109.5
H11B C11 H11C 109.5
C10 C12 H12A 109.5
C10 C12 H12B 109.5
H12A C12 H12B 109.5
C10 C12 H12C 109.5
H12A C12 H12C 109.5
H12B C12 H12C 109.5
C10 C13 H13A 109.5
C10 C13 H13B 109.5
H13A C13 H13B 109.5
C10 C13 H13C 109.5
H13A C13 H13C 109.5
H13B C13 H13C 109.5
O4 C14 C15 103.5(2)
O4 C14 C17 110.5(3)
C15 C14 C17 110.5(3)
O4 C14 C16 111.3(3)
C15 C14 C16 110.4(3)
C17 C14 C16 110.5(3)
C14 C15 H15A 109.5
C14 C15 H15B 109.5
H15A C15 H15B 109.5
C14 C15 H15C 109.5
H15A C15 H15C 109.5
H15B C15 H15C 109.5
C14 C16 H16A 109.5
C14 C16 H16B 109.5
H16A C16 H16B 109.5
C14 C16 H16C 109.5
H16A C16 H16C 109.5
H16B C16 H16C 109.5
C14 C17 H17A 109.5
C14 C17 H17B 109.5
H17A C17 H17B 109.5
C14 C17 H17C 109.5
H17A C17 H17C 109.5
H17B C17 H17C 109.5

loop_
_geom_bond_atom_site_label_1
_geom_bond_atom_site_label_2
_geom_bond_distance
N1 C4 1.475(4)
N1 O1 1.480(3)
N1 C1 1.513(4)
O1 C3 1.407(4)
O2 C9 1.423(4)
O2 H2 0.8200
O3 C6 1.429(3)
O3 C10 1.446(4)
O4 C5 1.422(4)
O4 C14 1.450(4)
C1 C2 1.548(4)
C1 C6 1.545(4)
C1 H1 0.9800
C2 C3 1.511(4)
C2 C9 1.515(5)
C2 H2A 0.9800
C3 C7 1.487(4)
C3 C8 1.502(4)
C4 C5 1.520(5)
C4 H4A 0.9700
C4 H4B 0.9700
C5 C6 1.544(4)
C5 H5 0.9800
C6 H6 0.9800
C7 C8 1.518(5)
C7 H7A 0.9700
C7 H7B 0.9700
C8 H8A 0.9700
C8 H8B 0.9700
C9 H9A 0.9700
C9 H9B 0.9700
C10 C12 1.518(5)
C10 C11 1.519(5)
C10 C13 1.524(5)
C11 H11A 0.9600
C11 H11B 0.9600
C11 H11C 0.9600
C12 H12A 0.9600
C12 H12B 0.9600
C12 H12C 0.9600
C13 H13A 0.9600
C13 H13B 0.9600
C13 H13C 0.9600
C14 C15 1.508(4)
C14 C17 1.514(5)
C14 C16 1.528(5)
C15 H15A 0.9600
C15 H15B 0.9600
C15 H15C 0.9600
C16 H16A 0.9600
C16 H16B 0.9600
C16 H16C 0.9600
C17 H17A 0.9600
C17 H17B 0.9600
C17 H17C 0.9600
